data_7215652
loop_
_publ_author_name
'Shao, Xiangfeng'
'Yamaji, Yuhta'
'Fujiwara, Hideki'
'Sugimoto, Toyonari'

_publ_section_title
;
 Interconvertible bistability in magnetic organic conductors based on bent
 donor molecules, EDO-EDSe-TTFVS(O)
;
_journal_issue 32
_journal_name_full 'Journal of Materials Chemistry'
_journal_page_first 5837
_journal_paper_doi 10.1039/b904061g
_journal_volume 19
_journal_year 2009
_chemical_formula_moiety 'C26 H16 Cl4 Ga O4 S14 Se4 '
_chemical_formula_sum 'C26 H16 Cl4 Ga O4 S14 Se4'
_chemical_formula_weight 1368.62
_space_group_IT_number 14
_symmetry_cell_setting monoclinic
_symmetry_Int_Tables_number 14
_symmetry_space_group_name_Hall '-P 2yab'
_symmetry_space_group_name_H-M 'P 1 21/a 1'
_cell_angle_alpha 90.0000
_cell_angle_beta 113.4611(14)
_cell_angle_gamma 90.0000
_cell_formula_units_Z 4
_cell_length_a 15.9774(10)
_cell_length_b 14.1318(9)
_cell_length_c 20.3734(12)
_cell_measurement_reflns_used 14178
_cell_measurement_temperature 150.1
_cell_measurement_theta_max 27.4
_cell_measurement_theta_min 3.0
_cell_volume 4219.8(5)
_computing_cell_refinement PROCESS-AUTO
_computing_data_collection PROCESS-AUTO
_computing_data_reduction CrystalStructure
_computing_publication_material 'CrystalStructure 3.8'
_computing_structure_refinement CRYSTALS
_computing_structure_solution SHELXS97
_diffrn_detector_area_resol_mean 10.00
_diffrn_measured_fraction_theta_full 0.995
_diffrn_measured_fraction_theta_max 0.995
_diffrn_measurement_device_type 'Rigaku RAXIS-RAPID'
_diffrn_measurement_method \w
_diffrn_radiation_type 'Mo K\a'
_diffrn_radiation_wavelength 0.71075
_diffrn_reflns_av_R_equivalents 0.142
_diffrn_reflns_limit_h_max 20
_diffrn_reflns_limit_h_min -19
_diffrn_reflns_limit_k_max 18
_diffrn_reflns_limit_k_min -18
_diffrn_reflns_limit_l_max 26
_diffrn_reflns_limit_l_min -26
_diffrn_reflns_number 38318
_diffrn_reflns_theta_full 27.40
_diffrn_reflns_theta_max 27.40
_exptl_absorpt_coefficient_mu 5.084
_exptl_absorpt_correction_T_max 0.816
_exptl_absorpt_correction_T_min 0.356
_exptl_absorpt_correction_type multi-scan
_exptl_absorpt_process_details
;
Higashi, T. (1995). Program for Absorption Correction.
Rigaku Corporation, Tokyo, Japan.
;
_exptl_crystal_colour black
_exptl_crystal_density_diffrn 2.154
_exptl_crystal_density_method 'not measured'
_exptl_crystal_description platelet
_exptl_crystal_F_000 2652.00
_exptl_crystal_size_max 0.20
_exptl_crystal_size_mid 0.15
_exptl_crystal_size_min 0.04
_refine_diff_density_max 0.65
_refine_diff_density_min -0.75
_refine_ls_extinction_method none
_refine_ls_goodness_of_fit_ref 1.076
_refine_ls_hydrogen_treatment refall
_refine_ls_number_parameters 484
_refine_ls_number_reflns 3500
_refine_ls_R_factor_gt 0.0416
_refine_ls_shift/su_max 0.0000
_refine_ls_structure_factor_coef F
_refine_ls_weighting_details
;
Chebychev polynomial with 3 parameters (Carruthers & Watkin, 1979)
4.7828 -0.1442 3.3949
;
_refine_ls_weighting_scheme calc
_refine_ls_wR_factor_ref 0.0500
_reflns_number_gt 3441
_reflns_number_total 9545
_reflns_threshold_expression F^2^>2.0\s(F^2^)
_cod_data_source_file b904061g.txt
_cod_data_source_block '_GaCl4-L-phase'
_cod_original_cell_volume 4219.8(4)
_cod_original_formula_sum 'C26 H16 Cl4 Ga O4 S14 Se4 '
_cod_database_code 7215652

loop_
_symmetry_equiv_pos_site_id
_symmetry_equiv_pos_as_xyz
1 +X,+Y,+Z
2 1/2-X,1/2+Y,-Z
3 -X,-Y,-Z
4 1/2+X,1/2-Y,+Z

loop_
_atom_site_label
_atom_site_type_symbol
_atom_site_fract_x
_atom_site_fract_y
_atom_site_fract_z
_atom_site_U_iso_or_equiv
_atom_site_adp_type
_atom_site_occupancy
_atom_site_symmetry_multiplicity
_atom_site_calc_flag
_atom_site_refinement_flags
Se(1) Se 0.22322(7) 0.04960(8) 0.23619(5) 0.0336(2) Uani 1.00 1 d .
Se(2) Se 0.22948(7) 0.29050(8) 0.18998(5) 0.0324(2) Uani 1.00 1 d .
Se(3) Se 0.38833(7) 0.04986(8) 0.81548(6) 0.0373(3) Uani 1.00 1 d .
Se(4) Se 0.38507(8) 0.28912(10) 0.86053(6) 0.0466(3) Uani 1.00 1 d .
Ga(1) Ga 0.26705(8) 0.36955(9) 0.98224(6) 0.0349(3) Uani 1.00 1 d .
Cl(1) Cl 0.18609(19) 0.3977(2) 0.87005(13) 0.0407(7) Uani 1.00 1 d .
Cl(2) Cl 0.3998(2) 0.4391(2) 1.01705(16) 0.0629(10) Uani 1.00 1 d .
Cl(3) Cl 0.19197(18) 0.4242(2) 1.04364(13) 0.0402(7) Uani 1.00 1 d .
Cl(4) Cl 0.2913(2) 0.2184(2) 1.00445(15) 0.0589(9) Uani 1.00 1 d .
S(1) S 0.19033(16) 0.17867(16) 0.51323(12) 0.0233(6) Uani 1.00 1 d .
S(2) S 0.17288(17) 0.36959(17) 0.56380(13) 0.0264(6) Uani 1.00 1 d .
S(3) S 0.16679(16) 0.08321(17) 0.64347(13) 0.0262(6) Uani 1.00 1 d .
S(4) S 0.15003(16) 0.27123(17) 0.70316(12) 0.0242(6) Uani 1.00 1 d .
S(5) S 0.21426(17) 0.13410(18) 0.37536(13) 0.0276(6) Uani 1.00 1 d .
S(6) S 0.21853(16) 0.33266(17) 0.33655(12) 0.0251(6) Uani 1.00 1 d .
S(7) S 0.19900(17) 0.46582(17) 0.44399(13) 0.0286(6) Uani 1.00 1 d .
S(8) S 0.43430(16) 0.17920(17) 0.53911(12) 0.0249(6) Uani 1.00 1 d .
S(9) S 0.44975(17) 0.37517(17) 0.49383(13) 0.0278(6) Uani 1.00 1 d .
S(10) S 0.45594(17) 0.10607(18) 0.38933(13) 0.0281(6) Uani 1.00 1 d .
S(11) S 0.47034(17) 0.31021(18) 0.35725(13) 0.0290(6) Uani 1.00 1 d .
S(12) S 0.41982(17) 0.13269(18) 0.68431(13) 0.0287(6) Uani 1.00 1 d .
S(13) S 0.39655(17) 0.33154(18) 0.71391(13) 0.0291(6) Uani 1.00 1 d .
S(14) S 0.41963(17) 0.46521(18) 0.61153(14) 0.0302(6) Uani 1.00 1 d .
O(1) O 0.1386(4) -0.0001(4) 0.7483(3) 0.0304(19) Uani 1.00 1 d .
O(2) O 0.1202(4) 0.1829(4) 0.8078(3) 0.0283(18) Uani 1.00 1 d .
O(3) O 0.4611(4) 0.0636(4) 0.2630(3) 0.0308(19) Uani 1.00 1 d .
O(4) O 0.4787(4) 0.2651(5) 0.2347(3) 0.036(2) Uani 1.00 1 d .
C(1) C 0.1737(6) 0.2484(6) 0.5775(4) 0.022(2) Uani 1.00 1 d .
C(2) C 0.1655(6) 0.2054(6) 0.6356(4) 0.023(2) Uiso 1.00 1 d .
C(3) C 0.2030(5) 0.2728(6) 0.4623(4) 0.0193(19) Uiso 1.00 1 d .
C(4) C 0.1940(6) 0.3662(6) 0.4850(4) 0.023(2) Uani 1.00 1 d .
C(5) C 0.1445(6) 0.0842(7) 0.7203(4) 0.027(2) Uani 1.00 1 d .
C(6) C 0.1365(6) 0.1696(6) 0.7471(4) 0.024(2) Uani 1.00 1 d .
C(7) C 0.2118(5) 0.2516(6) 0.3987(4) 0.022(2) Uani 1.00 1 d .
C(8) C 0.2231(6) 0.1548(7) 0.2944(4) 0.029(2) Uani 1.00 1 d .
C(9) C 0.2252(6) 0.2463(7) 0.2761(4) 0.026(2) Uani 1.00 1 d .
C(10) C 0.1022(6) 0.0107(7) 0.8030(5) 0.032(2) Uani 1.00 1 d .
C(11) C 0.1422(7) 0.0953(6) 0.8504(5) 0.033(2) Uani 1.00 1 d .
C(12) C 0.1285(8) 0.1072(9) 0.1529(6) 0.056(3) Uani 1.00 1 d .
C(13) C 0.1534(8) 0.1918(9) 0.1227(5) 0.053(3) Uani 1.00 1 d .
C(14) C 0.4488(6) 0.2551(6) 0.4763(4) 0.024(2) Uani 1.00 1 d .
C(15) C 0.4584(6) 0.2259(6) 0.4155(4) 0.024(2) Uani 1.00 1 d .
C(16) C 0.4216(6) 0.2727(6) 0.5928(4) 0.025(2) Uani 1.00 1 d .
C(17) C 0.4286(6) 0.3674(6) 0.5707(4) 0.026(2) Uani 1.00 1 d .
C(18) C 0.4653(6) 0.1356(7) 0.3090(5) 0.034(2) Uani 1.00 1 d .
C(19) C 0.4712(6) 0.2277(7) 0.2943(5) 0.031(2) Uani 1.00 1 d .
C(20) C 0.4116(6) 0.2496(6) 0.6556(4) 0.022(2) Uani 1.00 1 d .
C(21) C 0.4011(6) 0.1533(7) 0.7612(4) 0.030(2) Uani 1.00 1 d .
C(22) C 0.3912(6) 0.2476(8) 0.7746(4) 0.030(2) Uani 1.00 1 d .
C(23) C 0.4268(7) 0.1046(7) 0.1893(5) 0.037(3) Uani 1.00 1 d .
C(24) C 0.4836(7) 0.1883(8) 0.1870(5) 0.042(3) Uani 1.00 1 d .
C(25) C 0.4518(8) 0.1002(9) 0.9127(6) 0.051(3) Uani 1.00 1 d .
C(26) C 0.4810(8) 0.2015(9) 0.9180(5) 0.051(3) Uani 1.00 1 d .
H(1) H 0.0381 0.0199 0.7798 0.037 Uiso 1.00 1 c R
H(2) H 0.1142 -0.0452 0.8312 0.037 Uiso 1.00 1 c R
H(3) H 0.2066 0.0878 0.8723 0.041 Uiso 1.00 1 c R
H(4) H 0.1185 0.0996 0.8862 0.041 Uiso 1.00 1 c R
H(5) H 0.1077 0.0606 0.1164 0.063 Uiso 1.00 1 c R
H(6) H 0.0801 0.1244 0.1664 0.063 Uiso 1.00 1 c R
H(7) H 0.0982 0.2218 0.0925 0.057 Uiso 1.00 1 c R
H(8) H 0.1854 0.1709 0.0948 0.057 Uiso 1.00 1 c R
H(9) H 0.4285 0.0576 0.1565 0.041 Uiso 1.00 1 c R
H(10) H 0.3658 0.1256 0.1763 0.041 Uiso 1.00 1 c R
H(11) H 0.4632 0.2114 0.1393 0.050 Uiso 1.00 1 c R
H(12) H 0.5451 0.1678 0.2024 0.050 Uiso 1.00 1 c R
H(13) H 0.4119 0.0941 0.9367 0.064 Uiso 1.00 1 c R
H(14) H 0.5046 0.0627 0.9362 0.064 Uiso 1.00 1 c R
H(15) H 0.5298 0.2059 0.9026 0.057 Uiso 1.00 1 c R
H(16) H 0.5017 0.2210 0.9665 0.057 Uiso 1.00 1 c R

loop_
_atom_site_aniso_label
_atom_site_aniso_U_11
_atom_site_aniso_U_22
_atom_site_aniso_U_33
_atom_site_aniso_U_12
_atom_site_aniso_U_13
_atom_site_aniso_U_23
Se(1) 0.0380(6) 0.0346(6) 0.0307(5) -0.0031(5) 0.0163(5) -0.0071(4)
Se(2) 0.0326(6) 0.0406(6) 0.0259(5) -0.0006(5) 0.0135(4) 0.0041(4)
Se(3) 0.0316(6) 0.0483(7) 0.0309(5) 0.0012(5) 0.0115(4) 0.0103(5)
Se(4) 0.0450(7) 0.0689(8) 0.0283(5) 0.0147(6) 0.0172(5) -0.0016(5)
Ga(1) 0.0325(6) 0.0462(7) 0.0230(5) 0.0017(5) 0.0079(5) -0.0019(5)
Cl(1) 0.0493(17) 0.0423(15) 0.0271(13) 0.0093(13) 0.0117(12) 0.0028(11)
Cl(2) 0.0336(16) 0.113(3) 0.0433(17) -0.0178(18) 0.0165(14) -0.0253(18)
Cl(3) 0.0385(15) 0.0521(17) 0.0324(14) -0.0023(13) 0.0166(12) -0.0055(12)
Cl(4) 0.084(2) 0.0542(19) 0.0331(15) 0.0184(17) 0.0169(16) 0.0057(13)
S(1) 0.0245(13) 0.0222(12) 0.0233(12) 0.0005(10) 0.0098(11) -0.0007(9)
S(2) 0.0281(13) 0.0220(12) 0.0311(13) -0.0003(11) 0.0139(11) -0.0033(10)
S(3) 0.0251(13) 0.0263(13) 0.0255(12) 0.0012(10) 0.0082(10) -0.0002(10)
S(4) 0.0231(12) 0.0253(13) 0.0230(12) -0.0016(10) 0.0078(10) -0.0034(9)
S(5) 0.0320(14) 0.0254(13) 0.0283(12) -0.0056(11) 0.0151(11) -0.0039(10)
S(6) 0.0219(13) 0.0276(13) 0.0241(12) -0.0012(10) 0.0073(10) 0.0049(10)
S(7) 0.0298(14) 0.0217(13) 0.0329(13) -0.0008(11) 0.0111(11) 0.0040(10)
S(8) 0.0265(13) 0.0220(12) 0.0258(12) -0.0012(10) 0.0101(11) -0.0015(10)
S(9) 0.0303(14) 0.0225(12) 0.0297(13) 0.0017(11) 0.0111(11) 0.0023(10)
S(10) 0.0248(13) 0.0273(13) 0.0301(13) -0.0019(11) 0.0087(11) -0.0017(11)
S(11) 0.0299(13) 0.0278(13) 0.0271(12) -0.0007(11) 0.0092(11) 0.0034(10)
S(12) 0.0271(13) 0.0312(14) 0.0261(12) -0.0053(11) 0.0090(11) 0.0003(10)
S(13) 0.0263(14) 0.0340(14) 0.0261(12) 0.0023(11) 0.0095(11) -0.0051(11)
S(14) 0.0282(14) 0.0249(13) 0.0358(14) -0.0000(11) 0.0111(11) -0.0044(11)
O(1) 0.043(4) 0.025(3) 0.029(3) -0.008(3) 0.021(3) 0.000(2)
O(2) 0.035(3) 0.028(3) 0.028(3) 0.002(3) 0.019(3) 0.002(2)
O(3) 0.032(3) 0.025(3) 0.036(3) -0.000(3) 0.015(3) -0.011(3)
O(4) 0.030(4) 0.061(5) 0.022(3) -0.006(3) 0.014(3) 0.007(3)
C(1) 0.024(5) 0.017(4) 0.025(4) -0.004(4) 0.010(4) -0.001(3)
C(4) 0.011(4) 0.030(5) 0.019(4) -0.003(4) -0.004(3) 0.003(4)
C(5) 0.013(4) 0.040(6) 0.021(4) -0.007(4) -0.000(4) 0.003(4)
C(6) 0.020(5) 0.027(5) 0.022(4) 0.002(4) 0.004(4) 0.003(4)
C(7) 0.011(4) 0.032(5) 0.020(4) -0.001(4) 0.003(3) 0.007(4)
C(8) 0.031(5) 0.040(6) 0.026(5) -0.004(4) 0.022(4) -0.006(4)
C(9) 0.017(5) 0.036(5) 0.027(5) -0.005(4) 0.013(4) 0.004(4)
C(10) 0.031(5) 0.040(6) 0.021(4) -0.000(4) 0.006(4) 0.013(4)
C(11) 0.048(6) 0.029(5) 0.026(5) 0.010(5) 0.018(5) 0.004(4)
C(12) 0.044(7) 0.067(8) 0.045(7) -0.017(6) 0.005(6) -0.013(6)
C(13) 0.050(7) 0.065(8) 0.028(5) -0.007(6) 0.000(5) -0.001(5)
C(14) 0.029(5) 0.023(4) 0.025(4) 0.003(4) 0.015(4) 0.002(3)
C(15) 0.024(5) 0.024(5) 0.017(4) 0.001(4) 0.002(4) 0.006(3)
C(16) 0.028(5) 0.022(5) 0.030(5) 0.001(4) 0.016(4) -0.010(4)
C(17) 0.019(5) 0.025(5) 0.026(5) -0.004(4) -0.001(4) -0.009(4)
C(18) 0.031(5) 0.039(6) 0.031(5) 0.005(5) 0.011(4) -0.010(4)
C(19) 0.028(5) 0.036(6) 0.026(5) -0.001(4) 0.008(4) -0.002(4)
C(20) 0.022(5) 0.022(5) 0.021(4) -0.004(4) 0.009(4) -0.012(4)
C(21) 0.021(5) 0.047(6) 0.019(4) -0.013(4) 0.006(4) 0.003(4)
C(22) 0.029(5) 0.052(7) 0.009(4) -0.006(5) 0.006(4) 0.003(4)
C(23) 0.033(6) 0.047(6) 0.023(5) -0.003(5) 0.002(4) -0.010(4)
C(24) 0.034(6) 0.052(7) 0.039(6) -0.006(5) 0.016(5) -0.012(5)
C(25) 0.050(7) 0.062(8) 0.049(7) -0.005(6) 0.027(6) 0.014(6)
C(26) 0.045(7) 0.083(9) 0.014(4) 0.025(7) 0.000(4) 0.007(5)

loop_
_atom_type_symbol
_atom_type_description
_atom_type_scat_dispersion_real
_atom_type_scat_dispersion_imag
_atom_type_scat_source
C C 0.003 0.002
;
International Tables for Crystallography
(1992, Vol. C, Tables 4.2.6.8 and 6.1.1.4)
;
H H 0.000 0.000
;
International Tables for Crystallography
(1992, Vol. C, Table 6.1.1.4)
;
O O 0.011 0.006
;
International Tables for Crystallography
(1992, Vol. C, Tables 4.2.6.8 and 6.1.1.4)
;
S S 0.125 0.123
;
International Tables for Crystallography
(1992, Vol. C, Tables 4.2.6.8 and 6.1.1.4)
;
Se Se -0.093 2.226
;
International Tables for Crystallography
(1992, Vol. C, Tables 4.2.6.8 and 6.1.1.4)
;
Ga Ga 0.231 1.608
;
International Tables for Crystallography
(1992, Vol. C, Tables 4.2.6.8 and 6.1.1.4)
;
Cl Cl 0.148 0.159
;
International Tables for Crystallography
(1992, Vol. C, Tables 4.2.6.8 and 6.1.1.4)
;

loop_
_geom_angle_atom_site_label_1
_geom_angle_atom_site_label_2
_geom_angle_atom_site_label_3
_geom_angle
_geom_angle_publ_flag
C(8) Se(1) C(12) 91.3(4) yes
C(9) Se(2) C(13) 99.8(4) yes
C(21) Se(3) C(25) 100.2(4) yes
C(22) Se(4) C(26) 92.3(4) yes
Cl(1) Ga(1) Cl(2) 110.77(13) yes
Cl(1) Ga(1) Cl(3) 107.76(11) yes
Cl(1) Ga(1) Cl(4) 112.31(11) yes
Cl(2) Ga(1) Cl(3) 109.76(12) yes
Cl(2) Ga(1) Cl(4) 107.67(14) yes
Cl(3) Ga(1) Cl(4) 108.55(14) yes
C(1) S(1) C(3) 96.0(4) yes
C(1) S(2) C(4) 97.3(4) yes
C(2) S(3) C(5) 94.3(5) yes
C(2) S(4) C(6) 92.9(4) yes
C(7) S(5) C(8) 96.8(4) yes
C(7) S(6) C(9) 95.2(4) yes
C(14) S(8) C(16) 94.3(4) yes
C(14) S(9) C(17) 97.8(5) yes
C(15) S(10) C(18) 93.1(5) yes
C(15) S(11) C(19) 94.5(4) yes
C(20) S(12) C(21) 97.3(5) yes
C(20) S(13) C(22) 95.2(5) yes
C(5) O(1) C(10) 110.5(7) yes
C(6) O(2) C(11) 109.2(7) yes
C(18) O(3) C(23) 107.4(7) yes
C(19) O(4) C(24) 110.2(8) yes
S(1) C(1) S(2) 115.6(5) yes
S(1) C(1) C(2) 119.3(6) yes
S(2) C(1) C(2) 125.0(7) yes
S(3) C(2) S(4) 117.1(6) yes
S(3) C(2) C(1) 121.0(7) yes
S(4) C(2) C(1) 121.9(7) yes
S(1) C(3) C(4) 117.5(7) yes
S(1) C(3) C(7) 117.9(6) yes
C(4) C(3) C(7) 124.2(8) yes
S(2) C(4) S(7) 120.0(5) yes
S(2) C(4) C(3) 113.6(7) yes
S(7) C(4) C(3) 126.4(8) yes
S(3) C(5) O(1) 116.8(7) yes
S(3) C(5) C(6) 117.3(8) yes
O(1) C(5) C(6) 126.0(10) yes
S(4) C(6) O(2) 117.0(6) yes
S(4) C(6) C(5) 118.3(8) yes
O(2) C(6) C(5) 124.7(9) yes
S(5) C(7) S(6) 114.6(5) yes
S(5) C(7) C(3) 119.0(7) yes
S(6) C(7) C(3) 126.5(7) yes
Se(1) C(8) S(5) 118.8(5) yes
Se(1) C(8) C(9) 124.8(8) yes
S(5) C(8) C(9) 116.4(8) yes
Se(2) C(9) S(6) 117.0(5) yes
Se(2) C(9) C(8) 126.0(8) yes
S(6) C(9) C(8) 117.0(8) yes
O(1) C(10) C(11) 112.1(9) yes
O(2) C(11) C(10) 110.4(7) yes
Se(1) C(12) C(13) 117.4(8) yes
Se(2) C(13) C(12) 118.2(7) yes
S(8) C(14) S(9) 116.2(6) yes
S(8) C(14) C(15) 124.7(7) yes
S(9) C(14) C(15) 119.1(7) yes
S(10) C(15) S(11) 116.3(5) yes
S(10) C(15) C(14) 124.3(7) yes
S(11) C(15) C(14) 119.3(7) yes
S(8) C(16) C(17) 117.3(8) yes
S(8) C(16) C(20) 118.3(6) yes
C(17) C(16) C(20) 124.2(9) yes
S(9) C(17) S(14) 119.4(5) yes
S(9) C(17) C(16) 114.3(7) yes
S(14) C(17) C(16) 126.3(8) yes
S(10) C(18) O(3) 117.7(7) yes
S(10) C(18) C(19) 118.5(8) yes
O(3) C(18) C(19) 123.8(10) yes
S(11) C(19) O(4) 115.1(7) yes
S(11) C(19) C(18) 117.6(9) yes
O(4) C(19) C(18) 127.4(10) yes
S(12) C(20) S(13) 114.4(5) yes
S(12) C(20) C(16) 120.8(7) yes
S(13) C(20) C(16) 124.7(7) yes
Se(3) C(21) S(12) 119.8(5) yes
Se(3) C(21) C(22) 125.6(8) yes
S(12) C(21) C(22) 114.5(8) yes
Se(4) C(22) S(13) 118.8(6) yes
Se(4) C(22) C(21) 122.4(7) yes
S(13) C(22) C(21) 118.4(8) yes
O(3) C(23) C(24) 110.6(7) yes
O(4) C(24) C(23) 111.4(10) yes
Se(3) C(25) C(26) 116.1(8) yes
Se(4) C(26) C(25) 114.5(7) yes
O(1) C(10) H(1) 108.3 no
O(1) C(10) H(2) 109.2 no
C(11) C(10) H(1) 107.9 no
C(11) C(10) H(2) 109.9 no
H(1) C(10) H(2) 109.5 no
O(2) C(11) H(3) 109.4 no
O(2) C(11) H(4) 108.9 no
C(10) C(11) H(3) 108.4 no
C(10) C(11) H(4) 110.2 no
H(3) C(11) H(4) 109.5 no
Se(1) C(12) H(5) 107.5 no
Se(1) C(12) H(6) 107.1 no
C(13) C(12) H(5) 107.7 no
C(13) C(12) H(6) 107.5 no
H(5) C(12) H(6) 109.5 no
Se(2) C(13) H(7) 106.7 no
Se(2) C(13) H(8) 107.6 no
C(12) C(13) H(7) 107.4 no
C(12) C(13) H(8) 107.3 no
H(7) C(13) H(8) 109.5 no
O(3) C(23) H(9) 109.6 no
O(3) C(23) H(10) 109.1 no
C(24) C(23) H(9) 109.9 no
C(24) C(23) H(10) 108.1 no
H(9) C(23) H(10) 109.5 no
O(4) C(24) H(11) 109.5 no
O(4) C(24) H(12) 108.9 no
C(23) C(24) H(11) 109.7 no
C(23) C(24) H(12) 107.9 no
H(11) C(24) H(12) 109.5 no
Se(3) C(25) H(13) 107.7 no
Se(3) C(25) H(14) 107.7 no
C(26) C(25) H(13) 107.7 no
C(26) C(25) H(14) 108.0 no
H(13) C(25) H(14) 109.5 no
Se(4) C(26) H(15) 108.2 no
Se(4) C(26) H(16) 107.7 no
C(25) C(26) H(15) 108.1 no
C(25) C(26) H(16) 108.7 no
H(15) C(26) H(16) 109.5 no

loop_
_geom_bond_atom_site_label_1
_geom_bond_atom_site_label_2
_geom_bond_distance
_geom_bond_publ_flag
Se(1) C(8) 1.903(10) yes
Se(1) C(12) 1.946(10) yes
Se(2) C(9) 1.889(10) yes
Se(2) C(13) 1.994(11) yes
Se(3) C(21) 1.893(10) yes
Se(3) C(25) 1.964(11) yes
Se(4) C(22) 1.886(10) yes
Se(4) C(26) 1.955(11) yes
Ga(1) Cl(1) 2.168(2) yes
Ga(1) Cl(2) 2.183(3) yes
Ga(1) Cl(3) 2.190(3) yes
Ga(1) Cl(4) 2.185(3) yes
S(1) C(1) 1.741(10) yes
S(1) C(3) 1.748(9) yes
S(2) C(1) 1.734(9) yes
S(2) C(4) 1.768(10) yes
S(3) C(2) 1.733(9) yes
S(3) C(5) 1.738(11) yes
S(4) C(2) 1.758(10) yes
S(4) C(6) 1.752(10) yes
S(5) C(7) 1.733(9) yes
S(5) C(8) 1.736(11) yes
S(6) C(7) 1.742(10) yes
S(6) C(9) 1.767(10) yes
S(7) C(4) 1.655(9) yes
S(8) C(14) 1.755(11) yes
S(8) C(16) 1.778(10) yes
S(9) C(14) 1.732(9) yes
S(9) C(17) 1.732(11) yes
S(10) C(15) 1.770(9) yes
S(10) C(18) 1.753(12) yes
S(11) C(15) 1.745(10) yes
S(11) C(19) 1.738(11) yes
S(12) C(20) 1.740(9) yes
S(12) C(21) 1.732(11) yes
S(13) C(20) 1.744(10) yes
S(13) C(22) 1.740(11) yes
S(14) C(17) 1.649(10) yes
O(1) C(5) 1.341(12) yes
O(1) C(10) 1.455(14) yes
O(2) C(6) 1.374(13) yes
O(2) C(11) 1.471(11) yes
O(3) C(18) 1.366(13) yes
O(3) C(23) 1.494(11) yes
O(4) C(19) 1.372(13) yes
O(4) C(24) 1.481(14) yes
C(1) C(2) 1.384(14) yes
C(3) C(4) 1.425(12) yes
C(3) C(7) 1.390(14) yes
C(5) C(6) 1.351(14) yes
C(8) C(9) 1.350(14) yes
C(10) C(11) 1.510(13) yes
C(12) C(13) 1.471(19) yes
C(14) C(15) 1.372(15) yes
C(16) C(17) 1.431(13) yes
C(16) C(20) 1.389(15) yes
C(18) C(19) 1.347(15) yes
C(21) C(22) 1.382(15) yes
C(23) C(24) 1.503(16) yes
C(25) C(26) 1.496(18) yes
C(10) H(1) 0.950 no
C(10) H(2) 0.950 no
C(11) H(3) 0.950 no
C(11) H(4) 0.950 no
C(12) H(5) 0.950 no
C(12) H(6) 0.950 no
C(13) H(7) 0.950 no
C(13) H(8) 0.950 no
C(23) H(9) 0.950 no
C(23) H(10) 0.950 no
C(24) H(11) 0.950 no
C(24) H(12) 0.950 no
C(25) H(13) 0.950 no
C(25) H(14) 0.950 no
C(26) H(15) 0.950 no
C(26) H(16) 0.950 no

loop_
_geom_contact_atom_site_label_1
_geom_contact_atom_site_label_2
_geom_contact_distance
_geom_contact_site_symmetry_2
Se(2) Cl(3) 3.375(2) 1_554
Se(2) O(1) 3.559(6) 2_556
Cl(1) O(2) 3.297(6) .
Cl(1) C(23) 3.396(10) 2_556
Cl(3) Se(2) 3.375(2) 1_556
Cl(4) C(11) 3.550(9) .
S(1) S(7) 3.422(3) 2_546
S(3) C(17) 3.561(9) 4_455
S(4) C(16) 3.496(8) 4_455
S(4) C(20) 3.549(9) 4_455
S(4) C(22) 3.551(10) .
S(5) S(14) 3.286(3) 2_546
S(7) S(1) 3.422(3) 2_556
S(7) S(12) 3.471(3) 2_556
S(10) C(4) 3.538(8) 4_555
S(10) C(8) 3.512(9) .
S(11) S(14) 3.561(3) 3_666
S(11) O(1) 3.443(6) 2_556
S(12) S(7) 3.471(3) 2_546
S(12) O(3) 3.293(6) 3_656
S(13) O(2) 3.320(6) 4_555
S(14) S(5) 3.286(3) 2_556
S(14) S(11) 3.561(3) 3_666
S(14) O(1) 3.533(6) 4_555
S(14) C(5) 3.459(8) 4_555
O(1) Se(2) 3.559(6) 2_546
O(1) S(11) 3.443(6) 2_546
O(1) S(14) 3.533(6) 4_455
O(2) Cl(1) 3.297(6) .
O(2) S(13) 3.320(6) 4_455
O(2) C(22) 3.583(12) 4_455
O(3) S(12) 3.293(6) 3_656
C(1) C(14) 3.357(12) 4_455
C(1) C(20) 3.488(12) .
C(3) C(16) 3.446(10) .
C(4) S(10) 3.538(8) 4_455
C(4) C(17) 3.447(12) .
C(5) S(14) 3.459(8) 4_455
C(6) C(20) 3.515(12) 4_455
C(7) C(14) 3.474(12) .
C(7) C(19) 3.588(12) 4_455
C(8) S(10) 3.512(9) .
C(11) Cl(4) 3.550(9) .
C(14) C(1) 3.357(12) 4_555
C(14) C(7) 3.474(12) .
C(16) S(4) 3.496(8) 4_555
C(16) C(3) 3.446(10) .
C(17) S(3) 3.561(9) 4_555
C(17) C(4) 3.447(12) .
C(19) C(7) 3.588(12) 4_555
C(20) S(4) 3.549(9) 4_555
C(20) C(1) 3.488(12) .
C(20) C(6) 3.515(12) 4_555
C(22) S(4) 3.551(10) .
C(22) O(2) 3.583(12) 4_555
C(23) Cl(1) 3.396(10) 2_546
Se(1) H(10) 3.170 .
Se(2) H(2) 3.560 2_556
Se(2) H(10) 3.277 .
Se(2) H(12) 3.112 4_455
Se(3) H(3) 3.570 .
Se(3) H(9) 3.142 3_656
Se(3) H(12) 3.322 3_656
Cl(1) H(9) 2.822 2_556
Cl(1) H(10) 3.365 2_556
Cl(1) H(15) 3.185 4_455
Cl(2) H(2) 3.195 2_557
Cl(2) H(4) 3.094 2_557
Cl(2) H(5) 3.177 2_556
Cl(2) H(5) 3.127 4_556
Cl(2) H(6) 3.374 4_556
Cl(3) H(2) 3.161 2_557
Cl(3) H(3) 2.949 2_557
Cl(3) H(7) 3.549 1_556
Cl(3) H(13) 3.035 2_557
Cl(3) H(14) 2.927 4_455
Cl(3) H(15) 3.524 4_455
Cl(3) H(16) 3.481 4_455
Cl(4) H(3) 3.096 .
Cl(4) H(4) 3.308 .
Cl(4) H(8) 3.030 1_556
Cl(4) H(10) 3.475 1_556
Cl(4) H(11) 3.016 1_556
Cl(4) H(13) 3.289 .
S(6) H(12) 3.019 4_455
S(13) H(1) 2.985 4_555
S(14) H(1) 3.196 4_555
O(2) H(15) 3.242 4_455
O(4) H(2) 3.099 2_556
O(4) H(6) 2.965 4_555
C(9) H(12) 2.927 4_455
C(13) H(10) 3.262 .
C(13) H(11) 3.470 4_455
C(13) H(12) 3.436 4_455
C(13) H(16) 3.372 4_454
C(24) H(6) 3.174 4_555
C(24) H(7) 3.388 4_555
C(25) H(9) 3.574 3_656
C(26) H(7) 3.467 4_556
H(1) S(13) 2.985 4_455
H(1) S(14) 3.196 4_455
H(1) H(6) 3.251 3_556
H(2) Se(2) 3.560 2_546
H(2) Cl(2) 3.195 2_547
H(2) Cl(3) 3.161 2_547
H(2) O(4) 3.099 2_546
H(2) H(6) 3.318 3_556
H(3) Se(3) 3.570 .
H(3) Cl(3) 2.949 2_547
H(3) Cl(4) 3.096 .
H(3) H(13) 3.011 .
H(4) Cl(2) 3.094 2_547
H(4) Cl(4) 3.308 .
H(4) H(15) 3.171 4_455
H(5) Cl(2) 3.177 2_546
H(5) Cl(2) 3.127 4_454
H(6) Cl(2) 3.374 4_454
H(6) O(4) 2.965 4_455
H(6) C(24) 3.174 4_455
H(6) H(1) 3.251 3_556
H(6) H(2) 3.318 3_556
H(6) H(11) 2.892 4_455
H(6) H(12) 3.131 4_455
H(7) Cl(3) 3.549 1_554
H(7) C(24) 3.388 4_455
H(7) C(26) 3.467 4_454
H(7) H(11) 2.846 4_455
H(7) H(12) 3.112 4_455
H(7) H(16) 2.543 4_454
H(8) Cl(4) 3.030 1_554
H(8) H(10) 2.769 .
H(8) H(16) 3.416 4_454
H(9) Se(3) 3.142 3_656
H(9) Cl(1) 2.822 2_546
H(9) C(25) 3.574 3_656
H(9) H(14) 3.035 3_656
H(10) Se(1) 3.170 .
H(10) Se(2) 3.277 .
H(10) Cl(1) 3.365 2_546
H(10) Cl(4) 3.475 1_554
H(10) C(13) 3.262 .
H(10) H(8) 2.769 .
H(11) Cl(4) 3.016 1_554
H(11) C(13) 3.470 4_555
H(11) H(6) 2.892 4_555
H(11) H(7) 2.846 4_555
H(12) Se(2) 3.112 4_555
H(12) Se(3) 3.322 3_656
H(12) S(6) 3.019 4_555
H(12) C(9) 2.927 4_555
H(12) C(13) 3.436 4_555
H(12) H(6) 3.131 4_555
H(12) H(7) 3.112 4_555
H(13) Cl(3) 3.035 2_547
H(13) Cl(4) 3.289 .
H(13) H(3) 3.011 .
H(13) H(14) 3.262 3_657
H(14) Cl(3) 2.927 4_555
H(14) H(9) 3.035 3_656
H(14) H(13) 3.262 3_657
H(14) H(14) 3.197 3_657
H(15) Cl(1) 3.185 4_555
H(15) Cl(3) 3.524 4_555
H(15) O(2) 3.242 4_555
H(15) H(4) 3.171 4_555
H(16) Cl(3) 3.481 4_555
H(16) C(13) 3.372 4_556
H(16) H(7) 2.543 4_556
H(16) H(8) 3.416 4_556

loop_
_geom_torsion_atom_site_label_1
_geom_torsion_atom_site_label_2
_geom_torsion_atom_site_label_3
_geom_torsion_atom_site_label_4
_geom_torsion
C(8) Se(1) C(12) C(13) 69.1(11)
C(12) Se(1) C(8) S(5) 129.6(6)
C(12) Se(1) C(8) C(9) -47.2(9)
C(9) Se(2) C(13) C(12) -10.4(11)
C(13) Se(2) C(9) S(6) -142.4(5)
C(13) Se(2) C(9) C(8) 34.8(9)
C(21) Se(3) C(25) C(26) 6.5(11)
C(25) Se(3) C(21) S(12) 142.6(6)
C(25) Se(3) C(21) C(22) -41.7(9)
C(22) Se(4) C(26) C(25) -73.9(10)
C(26) Se(4) C(22) S(13) -132.3(6)
C(26) Se(4) C(22) C(21) 40.8(9)
C(1) S(1) C(3) C(4) -1.8(7)
C(1) S(1) C(3) C(7) -175.3(6)
C(3) S(1) C(1) S(2) 1.9(5)
C(3) S(1) C(1) C(2) -175.9(7)
C(1) S(2) C(4) S(7) 178.8(5)
C(1) S(2) C(4) C(3) 0.3(6)
C(4) S(2) C(1) S(1) -1.5(5)
C(4) S(2) C(1) C(2) 176.2(8)
C(2) S(3) C(5) O(1) 179.8(5)
C(2) S(3) C(5) C(6) -1.4(7)
C(5) S(3) C(2) S(4) 3.0(5)
C(5) S(3) C(2) C(1) -175.3(7)
C(2) S(4) C(6) O(2) -179.2(6)
C(2) S(4) C(6) C(5) 2.1(7)
C(6) S(4) C(2) S(3) -3.1(5)
C(6) S(4) C(2) C(1) 175.1(7)
C(7) S(5) C(8) Se(1) -177.0(5)
C(7) S(5) C(8) C(9) 0.1(6)
C(8) S(5) C(7) S(6) 0.0(5)
C(8) S(5) C(7) C(3) 178.8(7)
C(7) S(6) C(9) Se(2) 177.5(5)
C(7) S(6) C(9) C(8) 0.1(6)
C(9) S(6) C(7) S(5) -0.1(5)
C(9) S(6) C(7) C(3) -178.7(7)
C(14) S(8) C(16) C(17) -1.2(7)
C(14) S(8) C(16) C(20) -177.1(7)
C(16) S(8) C(14) S(9) 2.6(5)
C(16) S(8) C(14) C(15) -176.9(8)
C(14) S(9) C(17) S(14) -178.6(5)
C(14) S(9) C(17) C(16) 2.1(7)
C(17) S(9) C(14) S(8) -3.0(6)
C(17) S(9) C(14) C(15) 176.6(7)
C(15) S(10) C(18) O(3) -176.2(7)
C(15) S(10) C(18) C(19) 0.4(5)
C(18) S(10) C(15) S(11) -1.3(6)
C(18) S(10) C(15) C(14) 176.6(8)
C(15) S(11) C(19) O(4) 179.1(7)
C(15) S(11) C(19) C(18) -1.3(8)
C(19) S(11) C(15) S(10) 1.6(6)
C(19) S(11) C(15) C(14) -176.4(7)
C(20) S(12) C(21) Se(3) 173.4(5)
C(20) S(12) C(21) C(22) -2.7(7)
C(21) S(12) C(20) S(13) 3.5(5)
C(21) S(12) C(20) C(16) -179.7(6)
C(20) S(13) C(22) Se(4) 174.6(5)
C(20) S(13) C(22) C(21) 1.2(8)
C(22) S(13) C(20) S(12) -3.0(5)
C(22) S(13) C(20) C(16) -179.6(5)
C(5) O(1) C(10) C(11) -41.8(9)
C(10) O(1) C(5) S(3) -168.7(5)
C(10) O(1) C(5) C(6) 12.7(11)
C(6) O(2) C(11) C(10) -46.0(11)
C(11) O(2) C(6) S(4) -160.4(6)
C(11) O(2) C(6) C(5) 18.1(11)
C(18) O(3) C(23) C(24) 53.3(11)
C(23) O(3) C(18) S(10) 153.8(7)
C(23) O(3) C(18) C(19) -22.5(12)
C(19) O(4) C(24) C(23) 34.0(9)
C(24) O(4) C(19) S(11) 177.1(6)
C(24) O(4) C(19) C(18) -2.4(13)
S(1) C(1) C(2) S(3) -2.6(10)
S(1) C(1) C(2) S(4) 179.2(4)
S(2) C(1) C(2) S(3) 179.7(5)
S(2) C(1) C(2) S(4) 1.6(11)
S(1) C(3) C(4) S(2) 1.0(8)
S(1) C(3) C(4) S(7) -177.4(5)
S(1) C(3) C(7) S(5) -2.6(9)
S(1) C(3) C(7) S(6) 176.0(4)
C(4) C(3) C(7) S(5) -175.6(6)
C(4) C(3) C(7) S(6) 3.0(12)
C(7) C(3) C(4) S(2) 174.1(6)
C(7) C(3) C(4) S(7) -4.3(12)
S(3) C(5) C(6) S(4) -0.5(7)
S(3) C(5) C(6) O(2) -179.1(6)
O(1) C(5) C(6) S(4) 178.1(6)
O(1) C(5) C(6) O(2) -0.5(10)
Se(1) C(8) C(9) Se(2) -0.4(9)
Se(1) C(8) C(9) S(6) 176.8(5)
S(5) C(8) C(9) Se(2) -177.3(5)
S(5) C(8) C(9) S(6) -0.1(8)
O(1) C(10) C(11) O(2) 61.1(10)
Se(1) C(12) C(13) Se(2) -42.8(14)
S(8) C(14) C(15) S(10) 1.1(12)
S(8) C(14) C(15) S(11) 178.9(5)
S(9) C(14) C(15) S(10) -178.4(5)
S(9) C(14) C(15) S(11) -0.6(8)
S(8) C(16) C(17) S(9) -0.6(8)
S(8) C(16) C(17) S(14) -179.8(2)
S(8) C(16) C(20) S(12) 4.7(10)
S(8) C(16) C(20) S(13) -178.9(4)
C(17) C(16) C(20) S(12) -170.9(7)
C(17) C(16) C(20) S(13) 5.5(13)
C(20) C(16) C(17) S(9) 175.1(7)
C(20) C(16) C(17) S(14) -4.1(13)
S(10) C(18) C(19) S(11) 0.7(10)
S(10) C(18) C(19) O(4) -179.8(6)
O(3) C(18) C(19) S(11) 177.0(7)
O(3) C(18) C(19) O(4) -3.6(16)
Se(3) C(21) C(22) Se(4) 12.0(11)
Se(3) C(21) C(22) S(13) -174.8(4)
S(12) C(21) C(22) Se(4) -172.1(5)
S(12) C(21) C(22) S(13) 1.0(10)
O(3) C(23) C(24) O(4) -61.9(10)
Se(3) C(25) C(26) Se(4) 50.1(13)

_cod_duplicate_entry 7201052
